data_7242834
loop_
_publ_author_name
'Vulpe, Elena'
'Grosjean, Sylvain'
'Hassan, Zahid'
'Bulach, V\'eronique'
'Hosseini, Mir Wais'
'Br\"ase, Stefan'

_publ_section_title
;
 Halogen-bonded one-dimensional chains of functionalized ditopic
 bipyridines co-crystallized with mono-, di-, and triiodofluorobenzenes
;
_journal_issue 24
_journal_name_full CrystEngComm
_journal_page_first 4247
_journal_page_last 4251
_journal_paper_doi 10.1039/D1CE00494H
_journal_volume 23
_journal_year 2021
_chemical_formula_moiety 'C22 H16 N4, C6 F4 I2'
_chemical_formula_sum 'C28 H16 F4 I2 N4'
_chemical_formula_weight 738.25
_space_group_crystal_system monoclinic
_space_group_IT_number 14
_space_group_name_Hall '-P 2yn'
_space_group_name_H-M_alt 'P 1 21/n 1'
_atom_sites_solution_hydrogens geom
_audit_creation_method SHELXL-2014/6
_audit_update_record
;
2021-04-12 deposited with the CCDC.	2021-05-13 downloaded from the CCDC.
;
_cell_angle_alpha 90
_cell_angle_beta 115.9150(10)
_cell_angle_gamma 90
_cell_formula_units_Z 4
_cell_length_a 12.3957(5)
_cell_length_b 17.8774(6)
_cell_length_c 13.0708(5)
_cell_measurement_reflns_used 25000
_cell_measurement_temperature 173(2)
_cell_measurement_theta_max 25.
_cell_measurement_theta_min 2.5
_cell_volume 2605.26(17)
_computing_cell_refinement 'Bruker SAINT'
_computing_data_collection 'Bruker APEX2'
_computing_data_reduction 'Bruker SAINT'
_computing_molecular_graphics 'Bruker SHELXTL'
_computing_publication_material 'Bruker SHELXTL'
_computing_structure_refinement 'SHELXL-2014/6 (Sheldrick, 2014)'
_computing_structure_solution 'SHELXS-97 (Sheldrick, 2008)'
_diffrn_ambient_temperature 173(2)
_diffrn_measured_fraction_theta_full 0.996
_diffrn_measured_fraction_theta_max 0.975
_diffrn_measurement_device_type 'Bruker APEX-II CCD'
_diffrn_measurement_method '\f and \w scans'
_diffrn_radiation_monochromator graphite
_diffrn_radiation_source 'fine-focus sealed tube'
_diffrn_radiation_type MoK\a
_diffrn_radiation_wavelength 0.71073
_diffrn_reflns_av_R_equivalents 0.0261
_diffrn_reflns_av_unetI/netI 0.0259
_diffrn_reflns_Laue_measured_fraction_full 0.996
_diffrn_reflns_Laue_measured_fraction_max 0.975
_diffrn_reflns_limit_h_max 17
_diffrn_reflns_limit_h_min -17
_diffrn_reflns_limit_k_max 21
_diffrn_reflns_limit_k_min -23
_diffrn_reflns_limit_l_max 18
_diffrn_reflns_limit_l_min -18
_diffrn_reflns_number 25438
_diffrn_reflns_point_group_measured_fraction_full 0.996
_diffrn_reflns_point_group_measured_fraction_max 0.975
_diffrn_reflns_theta_full 25.242
_diffrn_reflns_theta_max 30.083
_diffrn_reflns_theta_min 1.890
_exptl_absorpt_coefficient_mu 2.468
_exptl_absorpt_correction_T_max 0.870
_exptl_absorpt_correction_T_min 0.840
_exptl_absorpt_correction_type multi-scan
_exptl_absorpt_process_details sadabs
_exptl_crystal_colour purple
_exptl_crystal_density_diffrn 1.882
_exptl_crystal_density_meas ?
_exptl_crystal_description prism
_exptl_crystal_F_000 1416
_exptl_crystal_size_max 0.070
_exptl_crystal_size_mid 0.060
_exptl_crystal_size_min 0.060
_refine_diff_density_max 2.703
_refine_diff_density_min -0.498
_refine_diff_density_rms 0.109
_refine_ls_extinction_method none
_refine_ls_goodness_of_fit_ref 1.023
_refine_ls_hydrogen_treatment constr
_refine_ls_matrix_type full
_refine_ls_number_parameters 343
_refine_ls_number_reflns 7479
_refine_ls_number_restraints 0
_refine_ls_restrained_S_all 1.023
_refine_ls_R_factor_all 0.0430
_refine_ls_R_factor_gt 0.0335
_refine_ls_shift/su_max 0.002
_refine_ls_shift/su_mean 0.000
_refine_ls_structure_factor_coef Fsqd
_refine_ls_weighting_details 'w=1/[\s^2^(Fo^2^)+(0.0478P)^2^+2.8941P] where P=(Fo^2^+2Fc^2^)/3'
_refine_ls_weighting_scheme calc
_refine_ls_wR_factor_gt 0.0843
_refine_ls_wR_factor_ref 0.0908
_reflns_Friedel_coverage 0.000
_reflns_number_gt 6262
_reflns_number_total 7479
_reflns_threshold_expression 'I > 2\s(I)'
_cod_data_source_file d1ce00494h2.cif
_cod_data_source_block e3586a_a
_cod_depositor_comments
;
The following automatic conversions were performed:

data item '_exptl_crystal_density_meas' value 'none' was changed to
'?' -- the value is perceived as not measured.

Automatic conversion script
Id: cif_fix_values 7556 2019-12-06 15:28:31Z antanas 

 Adding full bibliography for 7242828--7242834.cif.
;
_cod_original_sg_symbol_H-M 'P 21/n'
_cod_database_code 7242834
_shelx_space_group_comment
;
The symmetry employed for this shelxl refinement is uniquely defined
by the following loop, which should always be used as a source of
symmetry information in preference to the above space-group names.
They are only intended as comments.
;
_shelx_estimated_absorpt_t_min 0.846
_shelx_estimated_absorpt_t_max 0.866
_shelxl_version_number 2014/6

loop_
_space_group_symop_operation_xyz
'x, y, z'
'-x+1/2, y+1/2, -z+1/2'
'-x, -y, -z'
'x-1/2, -y-1/2, z-1/2'

loop_
_atom_site_label
_atom_site_type_symbol
_atom_site_fract_x
_atom_site_fract_y
_atom_site_fract_z
_atom_site_U_iso_or_equiv
_atom_site_adp_type
_atom_site_occupancy
_atom_site_site_symmetry_order
_atom_site_calc_flag
_atom_site_refinement_flags_posn
_atom_site_refinement_flags_adp
_atom_site_refinement_flags_occupancy
_atom_site_disorder_assembly
_atom_site_disorder_group
C1 C 0.1565(3) 0.41182(16) 0.0353(2) 0.0229(5) Uani 1 1 d . . . . .
C2 C 0.1979(3) 0.43353(17) -0.0437(2) 0.0266(6) Uani 1 1 d . . . . .
H2 H 0.2812 0.4411 -0.0205 0.032 Uiso 1 1 calc R U . . .
C3 C 0.1174(3) 0.44390(17) -0.1554(2) 0.0288(6) Uani 1 1 d . . . . .
H3 H 0.1478 0.4583 -0.2078 0.035 Uiso 1 1 calc R U . . .
N1 N -0.0014(2) 0.43493(15) -0.1948(2) 0.0299(5) Uani 1 1 d . . . . .
C4 C -0.0417(3) 0.41422(19) -0.1196(3) 0.0313(6) Uani 1 1 d . . . . .
H4 H -0.1255 0.4068 -0.1458 0.038 Uiso 1 1 calc R U . . .
C5 C 0.0328(3) 0.40297(18) -0.0050(2) 0.0285(6) Uani 1 1 d . . . . .
H5 H -0.0002 0.3893 0.0456 0.034 Uiso 1 1 calc R U . . .
C6 C 0.2394(2) 0.39724(16) 0.1560(2) 0.0236(5) Uani 1 1 d . . . . .
C7 C 0.3492(3) 0.36268(16) 0.1842(2) 0.0246(5) Uani 1 1 d . . . . .
H7 H 0.3709 0.3491 0.1254 0.030 Uiso 1 1 calc R U . . .
C8 C 0.4283(2) 0.34755(16) 0.2972(2) 0.0231(5) Uani 1 1 d . . . . .
C9 C 0.4005(3) 0.37024(16) 0.3861(2) 0.0244(5) Uani 1 1 d . . . . .
C10 C 0.2894(3) 0.40395(19) 0.3564(2) 0.0299(6) Uani 1 1 d . . . . .
H10 H 0.2680 0.4185 0.4149 0.036 Uiso 1 1 calc R U . . .
C11 C 0.2091(3) 0.41698(18) 0.2439(2) 0.0278(6) Uani 1 1 d . . . . .
H11 H 0.1336 0.4393 0.2265 0.033 Uiso 1 1 calc R U . . .
C12 C 0.4843(3) 0.36238(16) 0.5085(2) 0.0237(5) Uani 1 1 d . . . . .
C13 C 0.5510(3) 0.29815(18) 0.5564(3) 0.0319(6) Uani 1 1 d . . . . .
H13 H 0.5463 0.2561 0.5101 0.038 Uiso 1 1 calc R U . . .
C14 C 0.6241(3) 0.2963(2) 0.6721(3) 0.0351(7) Uani 1 1 d . . . . .
H14 H 0.6681 0.2518 0.7032 0.042 Uiso 1 1 calc R U . . .
N2 N 0.6367(3) 0.35297(16) 0.7425(2) 0.0335(6) Uani 1 1 d . . . . .
C15 C 0.5740(3) 0.41457(19) 0.6969(2) 0.0316(6) Uani 1 1 d . . . . .
H15 H 0.5824 0.4560 0.7454 0.038 Uiso 1 1 calc R U . . .
C16 C 0.4973(3) 0.42142(18) 0.5827(2) 0.0289(6) Uani 1 1 d . . . . .
H16 H 0.4534 0.4664 0.5547 0.035 Uiso 1 1 calc R U . . .
N3 N 0.5414(2) 0.31207(14) 0.32766(19) 0.0251(5) Uani 1 1 d . . . . .
N4 N 0.5463(2) 0.27630(14) 0.2477(2) 0.0264(5) Uani 1 1 d . . . . .
C17 C 0.6579(3) 0.24030(16) 0.2749(2) 0.0246(5) Uani 1 1 d . . . . .
C18 C 0.7545(3) 0.23925(17) 0.3829(3) 0.0275(6) Uani 1 1 d . . . . .
H18 H 0.7493 0.2642 0.4447 0.033 Uiso 1 1 calc R U . . .
C19 C 0.8582(3) 0.20124(19) 0.3986(3) 0.0350(7) Uani 1 1 d . . . . .
H19 H 0.9247 0.2001 0.4715 0.042 Uiso 1 1 calc R U . . .
C20 C 0.8647(3) 0.1646(2) 0.3069(3) 0.0411(8) Uani 1 1 d . . . . .
H20 H 0.9357 0.1384 0.3183 0.049 Uiso 1 1 calc R U . . .
C21 C 0.7699(3) 0.1660(2) 0.2009(3) 0.0414(8) Uani 1 1 d . . . . .
H21 H 0.7758 0.1412 0.1392 0.050 Uiso 1 1 calc R U . . .
C22 C 0.6646(3) 0.20386(18) 0.1837(3) 0.0321(6) Uani 1 1 d . . . . .
H22 H 0.5984 0.2047 0.1105 0.038 Uiso 1 1 calc R U . . .
C23 C 0.7640(3) 0.38319(18) 0.1539(2) 0.0270(6) Uani 1 1 d . . . . .
I1 I 0.71353(2) 0.35922(2) -0.01774(2) 0.03204(7) Uani 1 1 d . . . . .
C24 C 0.8770(3) 0.36540(18) 0.2359(2) 0.0274(6) Uani 1 1 d . . . . .
F1 F 0.95522(17) 0.32947(12) 0.20680(16) 0.0372(4) Uani 1 1 d . . . . .
C25 C 0.9123(3) 0.38221(18) 0.3489(2) 0.0267(6) Uani 1 1 d . . . . .
F2 F 1.02281(17) 0.36108(12) 0.42443(15) 0.0375(4) Uani 1 1 d . . . . .
C26 C 0.8372(3) 0.41745(17) 0.3863(2) 0.0267(6) Uani 1 1 d . . . . .
I2 I 0.88777(2) 0.43216(2) 0.55963(2) 0.03190(7) Uani 1 1 d . . . . .
C27 C 0.7240(3) 0.43697(17) 0.3030(3) 0.0275(6) Uani 1 1 d . . . . .
F3 F 0.64583(18) 0.47219(12) 0.33218(17) 0.0384(4) Uani 1 1 d . . . . .
C28 C 0.6882(3) 0.42000(18) 0.1895(2) 0.0278(6) Uani 1 1 d . . . . .
F4 F 0.57736(18) 0.43982(13) 0.11364(17) 0.0426(5) Uani 1 1 d . . . . .

loop_
_atom_site_aniso_label
_atom_site_aniso_U_11
_atom_site_aniso_U_22
_atom_site_aniso_U_33
_atom_site_aniso_U_23
_atom_site_aniso_U_13
_atom_site_aniso_U_12
C1 0.0231(12) 0.0239(13) 0.0199(12) 0.0007(10) 0.0077(10) 0.0036(10)
C2 0.0242(13) 0.0294(15) 0.0250(13) 0.0001(11) 0.0097(11) -0.0003(11)
C3 0.0359(16) 0.0300(16) 0.0214(13) 0.0020(11) 0.0133(12) 0.0016(12)
N1 0.0308(13) 0.0353(14) 0.0204(11) 0.0020(10) 0.0082(10) 0.0034(11)
C4 0.0244(14) 0.0422(18) 0.0238(13) 0.0048(12) 0.0073(11) 0.0023(13)
C5 0.0260(14) 0.0351(16) 0.0243(13) 0.0046(12) 0.0109(11) 0.0021(12)
C6 0.0228(12) 0.0261(14) 0.0211(12) 0.0011(10) 0.0087(10) 0.0017(11)
C7 0.0234(13) 0.0296(15) 0.0204(12) -0.0012(10) 0.0092(10) 0.0019(11)
C8 0.0227(13) 0.0257(14) 0.0199(12) 0.0000(10) 0.0083(10) 0.0023(10)
C9 0.0268(13) 0.0271(14) 0.0191(12) 0.0001(10) 0.0099(10) 0.0018(11)
C10 0.0316(15) 0.0398(17) 0.0210(12) 0.0002(12) 0.0141(11) 0.0077(13)
C11 0.0241(13) 0.0356(16) 0.0241(13) 0.0017(11) 0.0110(11) 0.0063(12)
C12 0.0246(13) 0.0285(15) 0.0180(11) 0.0011(10) 0.0092(10) 0.0013(11)
C13 0.0379(16) 0.0312(16) 0.0244(13) -0.0011(12) 0.0115(12) 0.0054(13)
C14 0.0363(17) 0.0399(18) 0.0251(14) 0.0035(13) 0.0097(12) 0.0097(14)
N2 0.0334(14) 0.0443(16) 0.0188(11) -0.0006(10) 0.0076(10) 0.0008(12)
C15 0.0385(17) 0.0350(17) 0.0198(13) -0.0032(11) 0.0115(12) -0.0008(13)
C16 0.0377(16) 0.0291(15) 0.0220(13) 0.0005(11) 0.0148(12) 0.0043(12)
N3 0.0244(11) 0.0314(13) 0.0192(10) -0.0008(9) 0.0091(9) 0.0024(10)
N4 0.0251(11) 0.0301(13) 0.0217(10) -0.0006(9) 0.0081(9) 0.0028(10)
C17 0.0227(12) 0.0248(14) 0.0271(13) 0.0004(11) 0.0115(11) 0.0011(11)
C18 0.0256(13) 0.0274(15) 0.0269(13) 0.0011(11) 0.0090(11) -0.0017(11)
C19 0.0243(14) 0.0391(18) 0.0371(16) 0.0050(14) 0.0094(13) 0.0015(13)
C20 0.0272(15) 0.049(2) 0.051(2) 0.0052(17) 0.0208(15) 0.0111(14)
C21 0.0404(19) 0.046(2) 0.046(2) -0.0084(16) 0.0261(16) 0.0063(16)
C22 0.0312(15) 0.0351(17) 0.0297(14) -0.0028(12) 0.0131(12) 0.0034(13)
C23 0.0270(14) 0.0345(16) 0.0193(12) 0.0011(11) 0.0099(11) -0.0031(12)
I1 0.02785(10) 0.04771(14) 0.01864(9) -0.00242(7) 0.00837(7) -0.00575(8)
C24 0.0248(13) 0.0365(17) 0.0225(13) 0.0001(11) 0.0117(11) -0.0003(12)
F1 0.0309(9) 0.0574(12) 0.0276(9) -0.0003(8) 0.0167(8) 0.0085(9)
C25 0.0238(13) 0.0347(16) 0.0189(12) 0.0034(11) 0.0069(10) 0.0003(11)
F2 0.0282(9) 0.0564(13) 0.0225(8) 0.0044(8) 0.0062(7) 0.0110(9)
C26 0.0337(15) 0.0276(15) 0.0192(12) 0.0000(10) 0.0118(11) -0.0012(12)
I2 0.03895(12) 0.03619(12) 0.02092(9) -0.00289(7) 0.01340(8) -0.00016(8)
C27 0.0291(14) 0.0289(15) 0.0272(14) 0.0004(11) 0.0147(12) 0.0009(11)
F3 0.0369(10) 0.0452(12) 0.0368(10) -0.0028(9) 0.0195(9) 0.0093(9)
C28 0.0235(13) 0.0344(16) 0.0234(13) 0.0022(11) 0.0084(11) 0.0018(11)
F4 0.0262(9) 0.0647(14) 0.0300(10) 0.0042(9) 0.0060(8) 0.0102(9)

loop_
_atom_type_symbol
_atom_type_description
_atom_type_scat_dispersion_real
_atom_type_scat_dispersion_imag
_atom_type_scat_source
C C 0.0033 0.0016 'International Tables Vol C Tables 4.2.6.8 and 6.1.1.4'
H H 0.0000 0.0000 'International Tables Vol C Tables 4.2.6.8 and 6.1.1.4'
N N 0.0061 0.0033 'International Tables Vol C Tables 4.2.6.8 and 6.1.1.4'
F F 0.0171 0.0103 'International Tables Vol C Tables 4.2.6.8 and 6.1.1.4'
I I -0.4742 1.8119 'International Tables Vol C Tables 4.2.6.8 and 6.1.1.4'

loop_
_geom_angle_atom_site_label_1
_geom_angle_atom_site_label_2
_geom_angle_atom_site_label_3
_geom_angle
_geom_angle_site_symmetry_1
_geom_angle_site_symmetry_3
_geom_angle_publ_flag
C5 C1 C2 116.8(3) . . ?
C5 C1 C6 121.3(3) . . ?
C2 C1 C6 121.9(3) . . ?
C3 C2 C1 119.5(3) . . ?
C3 C2 H2 120.2 . . ?
C1 C2 H2 120.2 . . ?
N1 C3 C2 123.9(3) . . ?
N1 C3 H3 118.0 . . ?
C2 C3 H3 118.0 . . ?
C4 N1 C3 116.9(3) . . ?
N1 C4 C5 123.2(3) . . ?
N1 C4 H4 118.4 . . ?
C5 C4 H4 118.4 . . ?
C4 C5 C1 119.6(3) . . ?
C4 C5 H5 120.2 . . ?
C1 C5 H5 120.2 . . ?
C7 C6 C11 118.5(3) . . ?
C7 C6 C1 120.3(2) . . ?
C11 C6 C1 121.2(3) . . ?
C6 C7 C8 121.4(3) . . ?
C6 C7 H7 119.3 . . ?
C8 C7 H7 119.3 . . ?
C7 C8 C9 120.3(3) . . ?
C7 C8 N3 122.1(2) . . ?
C9 C8 N3 117.5(2) . . ?
C10 C9 C8 117.6(3) . . ?
C10 C9 C12 118.8(2) . . ?
C8 C9 C12 123.6(3) . . ?
C11 C10 C9 122.1(3) . . ?
C11 C10 H10 118.9 . . ?
C9 C10 H10 118.9 . . ?
C10 C11 C6 120.1(3) . . ?
C10 C11 H11 120.0 . . ?
C6 C11 H11 120.0 . . ?
C13 C12 C16 116.5(3) . . ?
C13 C12 C9 124.1(3) . . ?
C16 C12 C9 119.5(3) . . ?
C14 C13 C12 119.2(3) . . ?
C14 C13 H13 120.4 . . ?
C12 C13 H13 120.4 . . ?
N2 C14 C13 124.1(3) . . ?
N2 C14 H14 118.0 . . ?
C13 C14 H14 118.0 . . ?
C15 N2 C14 116.8(3) . . ?
N2 C15 C16 123.3(3) . . ?
N2 C15 H15 118.3 . . ?
C16 C15 H15 118.3 . . ?
C15 C16 C12 120.0(3) . . ?
C15 C16 H16 120.0 . . ?
C12 C16 H16 120.0 . . ?
N4 N3 C8 113.3(2) . . ?
N3 N4 C17 114.8(2) . . ?
C22 C17 C18 120.9(3) . . ?
C22 C17 N4 114.4(3) . . ?
C18 C17 N4 124.7(3) . . ?
C19 C18 C17 119.0(3) . . ?
C19 C18 H18 120.5 . . ?
C17 C18 H18 120.5 . . ?
C18 C19 C20 120.0(3) . . ?
C18 C19 H19 120.0 . . ?
C20 C19 H19 120.0 . . ?
C21 C20 C19 120.9(3) . . ?
C21 C20 H20 119.6 . . ?
C19 C20 H20 119.6 . . ?
C20 C21 C22 119.9(3) . . ?
C20 C21 H21 120.0 . . ?
C22 C21 H21 120.0 . . ?
C17 C22 C21 119.3(3) . . ?
C17 C22 H22 120.4 . . ?
C21 C22 H22 120.4 . . ?
C24 C23 C28 117.2(3) . . ?
C24 C23 I1 120.9(2) . . ?
C28 C23 I1 121.9(2) . . ?
F1 C24 C25 118.4(3) . . ?
F1 C24 C23 120.1(3) . . ?
C25 C24 C23 121.5(3) . . ?
F2 C25 C24 118.0(3) . . ?
F2 C25 C26 119.8(2) . . ?
C24 C25 C26 122.2(3) . . ?
C25 C26 C27 116.3(3) . . ?
C25 C26 I2 120.9(2) . . ?
C27 C26 I2 122.6(2) . . ?
F3 C27 C28 118.3(3) . . ?
F3 C27 C26 120.0(3) . . ?
C28 C27 C26 121.7(3) . . ?
F4 C28 C27 118.6(3) . . ?
F4 C28 C23 120.2(3) . . ?
C27 C28 C23 121.2(3) . . ?

loop_
_geom_bond_atom_site_label_1
_geom_bond_atom_site_label_2
_geom_bond_distance
_geom_bond_site_symmetry_2
_geom_bond_publ_flag
C1 C5 1.395(4) . ?
C1 C2 1.395(4) . ?
C1 C6 1.481(4) . ?
C2 C3 1.373(4) . ?
C2 H2 0.9500 . ?
C3 N1 1.340(4) . ?
C3 H3 0.9500 . ?
N1 C4 1.334(4) . ?
C4 C5 1.389(4) . ?
C4 H4 0.9500 . ?
C5 H5 0.9500 . ?
C6 C7 1.389(4) . ?
C6 C11 1.401(4) . ?
C7 C8 1.396(4) . ?
C7 H7 0.9500 . ?
C8 C9 1.408(4) . ?
C8 N3 1.428(4) . ?
C9 C10 1.394(4) . ?
C9 C12 1.485(4) . ?
C10 C11 1.388(4) . ?
C10 H10 0.9500 . ?
C11 H11 0.9500 . ?
C12 C13 1.394(4) . ?
C12 C16 1.394(4) . ?
C13 C14 1.382(4) . ?
C13 H13 0.9500 . ?
C14 N2 1.332(4) . ?
C14 H14 0.9500 . ?
N2 C15 1.329(4) . ?
C15 C16 1.381(4) . ?
C15 H15 0.9500 . ?
C16 H16 0.9500 . ?
N3 N4 1.249(3) . ?
N4 C17 1.424(4) . ?
C17 C22 1.392(4) . ?
C17 C18 1.396(4) . ?
C18 C19 1.388(4) . ?
C18 H18 0.9500 . ?
C19 C20 1.398(5) . ?
C19 H19 0.9500 . ?
C20 C21 1.370(5) . ?
C20 H20 0.9500 . ?
C21 C22 1.399(5) . ?
C21 H21 0.9500 . ?
C22 H22 0.9500 . ?
C23 C24 1.379(4) . ?
C23 C28 1.384(4) . ?
C23 I1 2.093(3) . ?
C24 F1 1.349(3) . ?
C24 C25 1.377(4) . ?
C25 F2 1.346(3) . ?
C25 C26 1.378(4) . ?
C26 C27 1.393(4) . ?
C26 I2 2.086(3) . ?
C27 F3 1.344(3) . ?
C27 C28 1.384(4) . ?
C28 F4 1.344(3) . ?
